data_4082151
loop_
_publ_author_name
'Belsa, Llu\'is'
'L\'opez, Concepci\'on'
'Gonz\'alez, Asensio'
'Font-Bard\?\'ia, Merc\`e'
'Calvet, Teresa'
'Calvis, Carmen'
'Messeguer, Ramon'

_publ_section_title
;
 Neutral and Ionic Cycloruthenated 2-Phenylindoles as Cytotoxic Agents
;
_journal_issue 24
_journal_name_full Organometallics
_journal_page_first 7264
_journal_paper_doi 10.1021/om400941b
_journal_volume 32
_journal_year 2013
_chemical_formula_moiety '2(C25 H24 Cl2 N2 O Ru), C H2 Cl2'
_chemical_formula_sum 'C51 H50 Cl6 N4 O2 Ru2'
_chemical_formula_weight 1165.79
_chemical_name_systematic
;
 ?
;
_space_group_IT_number 14
_symmetry_cell_setting monoclinic
_symmetry_space_group_name_Hall '-P 2ybc'
_symmetry_space_group_name_H-M 'P 1 21/c 1'
_atom_sites_solution_hydrogens geom
_atom_sites_solution_primary direct
_atom_sites_solution_secondary difmap
_audit_creation_method SHELXL-97
_cell_angle_alpha 90.00
_cell_angle_beta 98.07(4)
_cell_angle_gamma 90.00
_cell_formula_units_Z 2
_cell_length_a 11.07(5)
_cell_length_b 30.339(17)
_cell_length_c 7.947(6)
_cell_measurement_reflns_used 225
_cell_measurement_temperature 293(2)
_cell_measurement_theta_max 31
_cell_measurement_theta_min 3
_cell_volume 2643(12)
_computing_cell_refinement 'AUTOMAR (Claudio Klein, 2007)'
_computing_data_collection 'MARXDS (Claudio Klein, 2005)'
_computing_data_reduction 'MARSCALE (Claudio Klein, 2007)'
_computing_molecular_graphics 'ORTEP (Brueggermann and Smith, 1990)'
_computing_publication_material 'PLATON (Spek, 1990)'
_computing_structure_refinement 'SHELXL-97 (Sheldrick, 1997)'
_computing_structure_solution 'SHELXS-97 (Sheldrick, 1997)'
_diffrn_ambient_temperature 293(2)
_diffrn_measured_fraction_theta_full 0.785
_diffrn_measured_fraction_theta_max 0.680
_diffrn_measurement_device_type 'MAR345 with image plate detector'
_diffrn_measurement_method 'phi scan'
_diffrn_radiation_monochromator graphite
_diffrn_radiation_source 'fine-focus sealed tube'
_diffrn_radiation_type MoK\a
_diffrn_radiation_wavelength 0.71073
_diffrn_reflns_av_R_equivalents 0.0712
_diffrn_reflns_av_sigmaI/netI 0.1365
_diffrn_reflns_limit_h_max 15
_diffrn_reflns_limit_h_min -14
_diffrn_reflns_limit_k_max 45
_diffrn_reflns_limit_k_min -45
_diffrn_reflns_limit_l_max 10
_diffrn_reflns_limit_l_min -11
_diffrn_reflns_number 19063
_diffrn_reflns_theta_full 25.00
_diffrn_reflns_theta_max 32.34
_diffrn_reflns_theta_min 1.34
_exptl_absorpt_coefficient_mu 0.916
_exptl_absorpt_correction_T_max 0.93
_exptl_absorpt_correction_T_min 0.92
_exptl_absorpt_correction_type empirical
_exptl_absorpt_process_details sadabs
_exptl_crystal_density_diffrn 1.465
_exptl_crystal_density_method 'not measured'
_exptl_crystal_description prism
_exptl_crystal_F_000 1180
_exptl_crystal_size_max 0.09
_exptl_crystal_size_mid 0.08
_exptl_crystal_size_min 0.07
_refine_diff_density_max 0.439
_refine_diff_density_min -0.242
_refine_diff_density_rms 0.068
_refine_ls_extinction_method none
_refine_ls_goodness_of_fit_ref 0.821
_refine_ls_hydrogen_treatment constr
_refine_ls_matrix_type full
_refine_ls_number_parameters 307
_refine_ls_number_reflns 6407
_refine_ls_number_restraints 11
_refine_ls_restrained_S_all 0.832
_refine_ls_R_factor_all 0.1444
_refine_ls_R_factor_gt 0.0434
_refine_ls_shift/su_max 0.000
_refine_ls_shift/su_mean 0.000
_refine_ls_structure_factor_coef Fsqd
_refine_ls_weighting_details 'calc w=1/[\s^2^(Fo^2^)+(0.0296P)^2^+0.0000P] where P=(Fo^2^+2Fc^2^)/3'
_refine_ls_weighting_scheme calc
_refine_ls_wR_factor_gt 0.0825
_refine_ls_wR_factor_ref 0.0996
_reflns_number_gt 2883
_reflns_number_total 6407
_reflns_threshold_expression >2sigma(I)
_cod_data_source_file om400941b_si_002.cif
_cod_data_source_block chpm40b
_cod_original_sg_symbol_H-M P21/c
_cod_database_code 4082151

loop_
_symmetry_equiv_pos_as_xyz
'x, y, z'
'-x, y+1/2, -z+1/2'
'-x, -y, -z'
'x, -y-1/2, z-1/2'

loop_
_atom_site_label
_atom_site_type_symbol
_atom_site_fract_x
_atom_site_fract_y
_atom_site_fract_z
_atom_site_U_iso_or_equiv
_atom_site_adp_type
_atom_site_occupancy
_atom_site_symmetry_multiplicity
_atom_site_calc_flag
_atom_site_refinement_flags
Ru1 Ru 0.12343(4) 0.148077(12) 0.30687(4) 0.04028(11) Uani 1 1 d U
Cl1 Cl 0.09840(12) 0.17182(4) 0.58914(13) 0.0518(3) Uani 1 1 d U
Cl2 Cl 0.17479(14) -0.03409(5) 0.53652(16) 0.0665(4) Uani 1 1 d U
O1 O 0.6955(3) 0.16985(12) 0.6000(4) 0.0624(10) Uani 1 1 d .
N1 N 0.3001(3) 0.17113(12) 0.3647(4) 0.0422(10) Uani 1 1 d .
N2 N 0.5932(4) 0.14340(13) 0.5694(4) 0.0507(11) Uani 1 1 d U
C1 C -0.0432(5) 0.19100(18) 0.1909(5) 0.0518(14) Uani 1 1 d .
C2 C -0.0750(5) 0.14657(19) 0.2361(5) 0.0549(14) Uani 1 1 d .
H2 H -0.1301 0.1422 0.3128 0.066 Uiso 1 1 calc R
C3 C -0.0215(4) 0.10928(15) 0.1624(5) 0.0406(12) Uani 1 1 d .
H3 H -0.0488 0.0810 0.1827 0.049 Uiso 1 1 calc R
C4 C 0.0688(5) 0.11462(16) 0.0630(5) 0.0443(12) Uani 1 1 d U
C5 C 0.1090(5) 0.15953(14) 0.0359(5) 0.0420(12) Uani 1 1 d .
H5 H 0.1769 0.1639 -0.0189 0.050 Uiso 1 1 calc R
C7 C -0.1037(6) 0.22903(18) 0.2623(6) 0.0722(18) Uani 1 1 d .
H7A H -0.1630 0.2184 0.3299 0.108 Uiso 1 1 calc R
H7B H -0.1434 0.2469 0.1712 0.108 Uiso 1 1 calc R
H7C H -0.0436 0.2464 0.3321 0.108 Uiso 1 1 calc R
C6 C 0.0487(4) 0.19606(15) 0.0897(4) 0.0422(12) Uani 1 1 d .
H6 H 0.0700 0.2242 0.0577 0.051 Uiso 1 1 calc R
C8 C 0.1270(5) 0.07372(18) -0.0090(6) 0.0625(13) Uani 1 1 d U
H8 H 0.1379 0.0513 0.0806 0.075 Uiso 1 1 calc R
C9 C 0.0342(6) 0.0551(2) -0.1585(6) 0.088(2) Uani 1 1 d U
H9A H -0.0426 0.0496 -0.1193 0.131 Uiso 1 1 calc R
H9B H 0.0652 0.0281 -0.1987 0.131 Uiso 1 1 calc R
H9C H 0.0229 0.0762 -0.2494 0.131 Uiso 1 1 calc R
C10 C 0.2525(5) 0.0823(2) -0.0653(7) 0.0793(18) Uani 1 1 d U
H10A H 0.2836 0.0553 -0.1054 0.119 Uiso 1 1 calc R
H10B H 0.3079 0.0931 0.0294 0.119 Uiso 1 1 calc R
H10C H 0.2442 0.1037 -0.1549 0.119 Uiso 1 1 calc R
C11 C 0.2112(5) 0.09364(17) 0.4113(5) 0.0537(13) Uani 1 1 d U
C12 C 0.1680(5) 0.05222(17) 0.4397(5) 0.0556(14) Uani 1 1 d U
H12 H 0.0851 0.0469 0.4087 0.067 Uiso 1 1 calc R
C13 C 0.2385(5) 0.01857(15) 0.5102(5) 0.0416(10) Uani 1 1 d U
C14 C 0.3635(5) 0.02288(15) 0.5526(5) 0.0448(12) Uani 1 1 d .
H14 H 0.4112 -0.0010 0.5945 0.054 Uiso 1 1 calc R
C15 C 0.4153(5) 0.06298(16) 0.5316(5) 0.0510(13) Uani 1 1 d .
H15 H 0.4988 0.0672 0.5606 0.061 Uiso 1 1 calc R
C16 C 0.3376(4) 0.09838(12) 0.4635(4) 0.0332(10) Uani 1 1 d .
C17 C 0.3831(4) 0.14202(14) 0.4400(5) 0.0400(11) Uani 1 1 d .
C18 C 0.5064(5) 0.16441(17) 0.4836(5) 0.0487(13) Uani 1 1 d U
C19 C 0.4833(5) 0.21022(16) 0.4372(6) 0.0516(13) Uani 1 1 d .
C20 C 0.5546(5) 0.24737(17) 0.4520(6) 0.0588(15) Uani 1 1 d .
H20 H 0.6367 0.2459 0.4969 0.071 Uiso 1 1 calc R
C21 C 0.4991(5) 0.28842(18) 0.3964(6) 0.0606(15) Uani 1 1 d .
H21 H 0.5449 0.3142 0.4102 0.073 Uiso 1 1 calc R
C22 C 0.3824(5) 0.29033(17) 0.3247(5) 0.0522(14) Uani 1 1 d .
H22 H 0.3500 0.3173 0.2858 0.063 Uiso 1 1 calc R
C23 C 0.3070(5) 0.25280(14) 0.3064(5) 0.0475(13) Uani 1 1 d .
H23 H 0.2257 0.2544 0.2579 0.057 Uiso 1 1 calc R
C24 C 0.3603(4) 0.21355(14) 0.3644(5) 0.0362(11) Uani 1 1 d .
C25 C 0.7935(5) 0.14513(19) 0.7007(7) 0.0778(18) Uani 1 1 d .
H25A H 0.8649 0.1633 0.7227 0.117 Uiso 1 1 calc R
H25B H 0.8120 0.1193 0.6391 0.117 Uiso 1 1 calc R
H25C H 0.7681 0.1365 0.8065 0.117 Uiso 1 1 calc R
Cl1W Cl 0.6047(3) 0.09947(10) 0.1352(3) 0.0755(9) Uani 0.50 1 d PD
Cl2W Cl 0.6767(3) 0.03644(10) -0.0887(4) 0.0788(9) Uani 0.50 1 d PD
C1W C 0.5637(9) 0.0650(4) -0.0278(14) 0.147(8) Uani 0.50 1 d PD
H1W1 H 0.5035 0.0445 0.0042 0.176 Uiso 0.50 1 calc PR
H1W2 H 0.5249 0.0820 -0.1238 0.176 Uiso 0.50 1 calc PR

loop_
_atom_site_aniso_label
_atom_site_aniso_U_11
_atom_site_aniso_U_22
_atom_site_aniso_U_33
_atom_site_aniso_U_23
_atom_site_aniso_U_13
_atom_site_aniso_U_12
Ru1 0.0390(3) 0.0437(2) 0.03753(16) 0.00000(16) 0.00307(13) 0.0006(2)
Cl1 0.0532(10) 0.0579(8) 0.0446(5) -0.0021(5) 0.0077(5) 0.0009(6)
Cl2 0.0669(12) 0.0565(8) 0.0755(8) 0.0022(6) 0.0085(7) -0.0051(7)
O1 0.045(3) 0.064(2) 0.075(2) 0.0061(18) 0.0015(18) -0.002(2)
N1 0.040(3) 0.045(2) 0.0418(19) -0.0012(15) 0.0067(17) -0.0030(19)
N2 0.045(3) 0.055(3) 0.051(2) 0.0014(17) 0.0043(17) 0.001(2)
C1 0.039(4) 0.064(4) 0.050(3) 0.002(2) -0.003(2) 0.015(3)
C2 0.045(4) 0.076(4) 0.040(2) -0.003(2) -0.0054(19) 0.011(3)
C3 0.033(4) 0.047(3) 0.041(2) -0.0025(18) 0.003(2) -0.015(2)
C4 0.031(3) 0.063(3) 0.039(2) 0.0020(18) 0.0019(19) 0.003(2)
C5 0.040(4) 0.047(3) 0.038(2) 0.0045(17) 0.0002(19) -0.003(2)
C7 0.085(5) 0.071(4) 0.058(3) 0.003(3) 0.003(3) 0.025(4)
C6 0.047(4) 0.047(3) 0.031(2) 0.0039(17) 0.001(2) -0.002(2)
C8 0.061(3) 0.066(3) 0.060(3) -0.001(2) 0.005(2) 0.014(3)
C9 0.088(6) 0.106(5) 0.069(4) -0.023(3) 0.009(3) -0.007(4)
C10 0.054(4) 0.101(5) 0.081(4) -0.006(3) 0.005(3) 0.017(4)
C11 0.051(4) 0.055(3) 0.054(3) 0.002(2) 0.004(2) 0.012(2)
C12 0.056(4) 0.054(3) 0.057(3) 0.001(2) 0.008(2) 0.009(2)
C13 0.040(4) 0.0529(19) 0.032(2) -0.0024(16) 0.0051(18) 0.0016(16)
C14 0.050(4) 0.044(3) 0.040(2) -0.0017(17) 0.002(2) 0.000(2)
C15 0.048(4) 0.055(3) 0.049(3) 0.003(2) 0.002(2) -0.001(3)
C16 0.039(3) 0.023(2) 0.037(2) -0.0078(14) 0.0029(18) 0.0033(19)
C17 0.047(4) 0.040(3) 0.032(2) -0.0039(16) 0.0008(18) -0.004(2)
C18 0.041(4) 0.059(3) 0.043(2) -0.0064(19) -0.004(2) -0.003(2)
C19 0.050(4) 0.045(3) 0.060(3) 0.003(2) 0.008(3) 0.000(3)
C20 0.049(4) 0.065(4) 0.061(3) 0.005(2) 0.003(3) -0.009(3)
C21 0.056(5) 0.061(4) 0.066(3) 0.002(2) 0.009(3) -0.009(3)
C22 0.055(4) 0.051(3) 0.050(3) 0.001(2) 0.006(2) -0.006(3)
C23 0.052(4) 0.049(3) 0.040(2) 0.0033(19) 0.000(2) -0.006(3)
C24 0.035(3) 0.036(2) 0.038(2) 0.0032(16) 0.0059(19) -0.006(2)
C25 0.070(5) 0.075(4) 0.081(4) 0.007(3) -0.015(3) -0.006(4)
Cl1W 0.066(2) 0.083(2) 0.0728(17) -0.0069(14) -0.0067(15) 0.0074(17)
Cl2W 0.077(3) 0.069(2) 0.0919(19) 0.0075(15) 0.0169(17) 0.0152(18)
C1W 0.059(12) 0.25(2) 0.127(13) 0.058(13) -0.019(9) -0.052(14)

loop_
_atom_type_symbol
_atom_type_description
_atom_type_scat_dispersion_real
_atom_type_scat_dispersion_imag
_atom_type_scat_source
C C 0.0033 0.0016 'International Tables Vol C Tables 4.2.6.8 and 6.1.1.4'
H H 0.0000 0.0000 'International Tables Vol C Tables 4.2.6.8 and 6.1.1.4'
Cl Cl 0.1484 0.1585 'International Tables Vol C Tables 4.2.6.8 and 6.1.1.4'
N N 0.0061 0.0033 'International Tables Vol C Tables 4.2.6.8 and 6.1.1.4'
O O 0.0106 0.0060 'International Tables Vol C Tables 4.2.6.8 and 6.1.1.4'
Ru Ru -1.2594 0.8363 'International Tables Vol C Tables 4.2.6.8 and 6.1.1.4'

loop_
_geom_angle_atom_site_label_1
_geom_angle_atom_site_label_2
_geom_angle_atom_site_label_3
_geom_angle
C11 Ru1 N1 78.5(3)
C11 Ru1 C5 120.03(18)
N1 Ru1 C5 95.87(16)
C11 Ru1 C3 92.9(3)
N1 Ru1 C3 154.48(16)
C5 Ru1 C3 67.49(17)
C11 Ru1 C2 119.5(2)
N1 Ru1 C2 161.4(2)
C5 Ru1 C2 79.44(19)
C3 Ru1 C2 38.4(2)
C11 Ru1 C4 92.37(19)
N1 Ru1 C4 119.17(17)
C5 Ru1 C4 39.07(16)
C3 Ru1 C4 36.41(17)
C2 Ru1 C4 67.78(18)
C11 Ru1 C6 155.99(17)
N1 Ru1 C6 100.42(19)
C5 Ru1 C6 35.96(15)
C3 Ru1 C6 77.75(18)
C2 Ru1 C6 65.28(19)
C4 Ru1 C6 66.94(17)
C11 Ru1 C1 156.7(2)
N1 Ru1 C1 124.6(3)
C5 Ru1 C1 64.84(19)
C3 Ru1 C1 67.2(3)
C2 Ru1 C1 37.2(2)
C4 Ru1 C1 78.78(18)
C6 Ru1 C1 34.73(17)
C11 Ru1 Cl1 88.50(14)
N1 Ru1 Cl1 85.45(15)
C5 Ru1 Cl1 151.20(13)
C3 Ru1 Cl1 118.63(19)
C2 Ru1 Cl1 90.17(16)
C4 Ru1 Cl1 155.04(16)
C6 Ru1 Cl1 115.43(13)
C1 Ru1 Cl1 90.74(15)
N2 O1 C25 109.0(4)
C17 N1 C24 107.3(4)
C17 N1 Ru1 116.1(4)
C24 N1 Ru1 136.1(3)
C18 N2 O1 110.1(5)
C6 C1 C2 117.9(4)
C6 C1 C7 122.7(5)
C2 C1 C7 119.3(5)
C6 C1 Ru1 71.9(4)
C2 C1 Ru1 65.8(3)
C7 C1 Ru1 130.9(3)
C3 C2 C1 120.1(5)
C3 C2 Ru1 70.5(3)
C1 C2 Ru1 77.0(3)
C3 C2 H2 120.0
C1 C2 H2 120.0
Ru1 C2 H2 124.1
C4 C3 C2 121.2(5)
C4 C3 Ru1 72.4(3)
C2 C3 Ru1 71.1(3)
C4 C3 H3 119.4
C2 C3 H3 119.4
Ru1 C3 H3 129.7
C3 C4 C5 117.3(4)
C3 C4 C8 119.7(5)
C5 C4 C8 122.9(5)
C3 C4 Ru1 71.2(3)
C5 C4 Ru1 69.3(2)
C8 C4 Ru1 128.4(3)
C6 C5 C4 121.9(5)
C6 C5 Ru1 78.1(2)
C4 C5 Ru1 71.6(2)
C6 C5 H5 119.0
C4 C5 H5 119.0
Ru1 C5 H5 122.5
C1 C7 H7A 109.5
C1 C7 H7B 109.5
H7A C7 H7B 109.5
C1 C7 H7C 109.5
H7A C7 H7C 109.5
H7B C7 H7C 109.5
C1 C6 C5 120.7(5)
C1 C6 Ru1 73.4(3)
C5 C6 Ru1 65.9(2)
C1 C6 H6 119.6
C5 C6 H6 119.6
Ru1 C6 H6 134.5
C10 C8 C4 114.4(5)
C10 C8 C9 111.3(5)
C4 C8 C9 108.0(5)
C10 C8 H8 107.7
C4 C8 H8 107.7
C9 C8 H8 107.7
C8 C9 H9A 109.5
C8 C9 H9B 109.5
H9A C9 H9B 109.5
C8 C9 H9C 109.5
H9A C9 H9C 109.5
H9B C9 H9C 109.5
C8 C10 H10A 109.5
C8 C10 H10B 109.5
H10A C10 H10B 109.5
C8 C10 H10C 109.5
H10A C10 H10C 109.5
H10B C10 H10C 109.5
C12 C11 C16 113.5(4)
C12 C11 Ru1 130.7(5)
C16 C11 Ru1 115.8(4)
C13 C12 C11 124.2(6)
C13 C12 H12 117.9
C11 C12 H12 117.9
C12 C13 C14 121.8(5)
C12 C13 Cl2 120.8(5)
C14 C13 Cl2 117.2(4)
C15 C14 C13 118.5(5)
C15 C14 H14 120.7
C13 C14 H14 120.7
C14 C15 C16 118.3(5)
C14 C15 H15 120.9
C16 C15 H15 120.9
C11 C16 C15 123.5(4)
C11 C16 C17 114.0(4)
C15 C16 C17 122.4(5)
N1 C17 C16 115.5(4)
N1 C17 C18 110.0(4)
C16 C17 C18 134.5(4)
N2 C18 C19 135.3(5)
N2 C18 C17 119.1(5)
C19 C18 C17 104.4(4)
C20 C19 C24 119.2(5)
C20 C19 C18 133.3(5)
C24 C19 C18 107.4(4)
C19 C20 C21 118.2(6)
C19 C20 H20 120.9
C21 C20 H20 120.9
C22 C21 C20 121.1(5)
C22 C21 H21 119.5
C20 C21 H21 119.5
C21 C22 C23 122.1(5)
C21 C22 H22 118.9
C23 C22 H22 118.9
C24 C23 C22 116.4(5)
C24 C23 H23 121.8
C22 C23 H23 121.8
C23 C24 C19 122.9(4)
C23 C24 N1 126.3(5)
C19 C24 N1 110.7(4)
O1 C25 H25A 109.5
O1 C25 H25B 109.5
H25A C25 H25B 109.5
O1 C25 H25C 109.5
H25A C25 H25C 109.5
H25B C25 H25C 109.5
Cl2W C1W Cl1W 114.9(6)
Cl2W C1W H1W1 108.6
Cl1W C1W H1W1 108.6
Cl2W C1W H1W2 108.6
Cl1W C1W H1W2 108.6
H1W1 C1W H1W2 107.5

loop_
_geom_bond_atom_site_label_1
_geom_bond_atom_site_label_2
_geom_bond_distance
Ru1 C11 2.033(5)
Ru1 N1 2.067(9)
Ru1 C5 2.165(11)
Ru1 C3 2.182(6)
Ru1 C2 2.190(11)
Ru1 C4 2.196(11)
Ru1 C6 2.320(11)
Ru1 C1 2.339(8)
Ru1 Cl1 2.409(11)
Cl2 C13 1.771(5)
O1 N2 1.381(6)
O1 C25 1.462(7)
N1 C17 1.352(6)
N1 C24 1.450(5)
N2 C18 1.269(6)
C1 C6 1.390(8)
C1 C2 1.451(7)
C1 C7 1.486(7)
C2 C3 1.439(6)
C2 H2 0.9300
C3 C4 1.368(7)
C3 H3 0.9300
C4 C5 1.459(6)
C4 C8 1.545(7)
C5 C6 1.392(6)
C5 H5 0.9300
C7 H7A 0.9600
C7 H7B 0.9600
C7 H7C 0.9600
C6 H6 0.9300
C8 C10 1.540(9)
C8 C9 1.563(7)
C8 H8 0.9800
C9 H9A 0.9600
C9 H9B 0.9600
C9 H9C 0.9600
C10 H10A 0.9600
C10 H10B 0.9600
C10 H10C 0.9600
C11 C12 1.375(7)
C11 C16 1.410(9)
C12 C13 1.357(6)
C12 H12 0.9300
C13 C14 1.385(9)
C14 C15 1.365(6)
C14 H14 0.9300
C15 C16 1.433(6)
C15 H15 0.9300
C16 C17 1.438(6)
C17 C18 1.520(8)
C18 C19 1.451(6)
C19 C20 1.372(7)
C19 C24 1.406(9)
C20 C21 1.431(7)
C20 H20 0.9300
C21 C22 1.338(8)
C21 H21 0.9300
C22 C23 1.407(6)
C22 H22 0.9300
C23 C24 1.379(6)
C23 H23 0.9300
C25 H25A 0.9600
C25 H25B 0.9600
C25 H25C 0.9600
Cl1W C1W 1.677(8)
Cl2W C1W 1.648(10)
C1W H1W1 0.9700
C1W H1W2 0.9700
